data_7158206
loop_
_publ_author_name
'Sysoeva, Alexandra A.'
'Novikov, Alexander S.'
'Il'in, Mikhail V.'
'Suslonov, Vitalii V.'
'Bolotin, Dmitrii S.'

_publ_section_title
;
 Predicting the catalytic activity of azolium-based halogen bond donors:
 an experimentally-verified theoretical study.
;
_journal_issue 35
_journal_name_full 'Organic &amp; biomolecular chemistry'
_journal_page_first 7611
_journal_page_last 7620
_journal_paper_doi 10.1039/d1ob01158h
_journal_volume 19
_journal_year 2021
_chemical_formula_moiety 'C12 H14 I N2, I'
_chemical_formula_sum 'C12 H14 I2 N2'
_chemical_formula_weight 440.05
_space_group_crystal_system orthorhombic
_space_group_IT_number 62
_space_group_name_Hall '-P 2ac 2n'
_space_group_name_H-M_alt 'P n m a'
_atom_sites_solution_hydrogens mixed
_audit_creation_date 2021-05-24
_audit_creation_method
;
Olex2 1.2-ac3
(compiled 2017.01.05 svn.r3372 for Rigaku Oxford Diffraction, GUI svn.r5289)
;
_audit_update_record
;
2021-05-24 deposited with the CCDC.	2021-07-19 downloaded from the CCDC.
;
_cell_angle_alpha 90
_cell_angle_beta 90
_cell_angle_gamma 90
_cell_formula_units_Z 4
_cell_length_a 12.7742(2)
_cell_length_b 7.18240(10)
_cell_length_c 15.7199(2)
_cell_measurement_reflns_used 14998
_cell_measurement_temperature 100(2)
_cell_measurement_theta_max 70.3360
_cell_measurement_theta_min 3.3930
_cell_volume 1442.29(4)
_computing_cell_refinement 'CrysAlisPro 1.171.40.71a (Rigaku OD, 2020)'
_computing_data_collection 'CrysAlisPro 1.171.40.71a (Rigaku OD, 2020)'
_computing_data_reduction 'CrysAlisPro 1.171.40.71a (Rigaku OD, 2020)'
_computing_molecular_graphics 'Olex2 (Dolomanov et al., 2009)'
_computing_publication_material 'Olex2 (Dolomanov et al., 2009)'
_computing_structure_refinement 'ShelXL (Sheldrick, 2015)'
_diffrn_ambient_environment N~2~
_diffrn_ambient_temperature 100(2)
_diffrn_detector 'Hybrid Pixel Array Detector'
_diffrn_detector_area_resol_mean 10.0000
_diffrn_detector_type HyPix3000
_diffrn_measured_fraction_theta_full 1.000
_diffrn_measured_fraction_theta_max 1.000
_diffrn_measurement_details
;
List of Runs (angles in degrees, time in seconds):

  # Type    Start    End  Width  t~exp~   \w     \q     \k     \f   Frames
#--------------------------------------------------------------------------
  1  \w    -64.00 -14.00   0.50    0.24    --  -38.95  77.00-107.00  100
  2  \w     89.00 127.00   0.50    0.96    --  100.00 -77.00 127.00   76
  3  \w    131.00 157.00   0.50    0.96    --  100.00  77.00-107.00   52
  4  \w     83.00 123.00   0.50    0.96    --  100.00  77.00-107.00   80
  5  \w    -88.00 -55.00   0.50    0.24    --  -38.95 -43.00 -90.00   66
  6  \w    -54.00 -29.00   0.50    0.24    --  -38.95  43.00-120.00   50
  7  \w    -62.00 -16.00   0.50    0.24    --  -38.95  65.00   0.00   92
  8  \w    -95.00 -16.00   0.50    0.24    --  -38.95 138.00 -30.00  158
  9  \w    -75.00 -31.00   0.50    0.24    --  -38.95 -43.00  30.00   88
 10  \w    -52.00   4.00   0.50    0.24    --  -38.95  32.00 -60.00  112
 11  \w      1.00  26.00   0.50    0.24    --  -38.95  65.00   0.00   50
 12  \w    -27.00  -2.00   0.50    0.24    --  -38.95  43.00-120.00   50
 13  \w    -47.00 -22.00   0.50    0.24    --  -38.95 -43.00 -90.00   50
 14  \w    -18.00  41.00   0.50    0.24    --   38.95 -43.00  60.00  118
 15  \w     36.00  61.00   0.50    0.24    --   38.95 -77.00 127.00   50
 16  \w     -4.00  21.00   0.50    0.24    --   38.95 -77.00 127.00   50
 17  \w     78.00 105.00   0.50    0.96    --  100.00 -93.00-150.00   54
 18  \w     28.00  57.00   0.50    0.96    --  100.00 -93.00-150.00   58
 19  \w     97.00 123.00   0.50    0.96    --  100.00  30.00   0.00   52
 20  \w     75.00 100.00   0.50    0.96    --  100.00  15.00 150.00   50
 21  \w     36.00  61.00   0.50    0.96    --  100.00 -69.00-120.00   50
 22  \w     86.00 122.00   0.50    0.96    --  100.00 -61.00 -60.00   72
 23  \w     86.00 157.00   0.50    0.96    --  100.00  45.00-180.00  142
 24  \w     89.00 114.00   0.50    0.96    --  100.00 -30.00 -30.00   50
 25  \w     56.00  84.00   0.50    0.96    --  100.00 -30.00 -30.00   56
 26  \w     87.00 117.00   0.50    0.96    --  100.00 178.00  60.00   60
 27  \w     33.00  98.00   0.50    0.96    --  100.00 -37.00  90.00  130
 28  \w     71.00 125.00   0.50    0.96    --  100.00 -69.00-120.00  108
 29  \w     30.00 107.00   0.50    0.96    --  100.00 -22.00 150.00  154
 30  \w    106.00 157.00   0.50    0.96    --  100.00  15.00 150.00  102
 31  \w     54.00  80.00   0.50    0.96    --  100.00 178.00  60.00   52
 32  \w     72.00  99.00   0.50    0.96    --  100.00 -77.00   0.00   54
 33  \w     38.00  66.00   0.50    0.96    --  100.00 -86.00 120.00   56
 34  \w     46.00 122.00   0.50    0.96    --  100.00 -61.00 120.00  152
 35  \w     34.00  62.00   0.50    0.96    --  100.00 -77.00   0.00   56
 36  \w    109.00 140.00   0.50    0.96    --  100.00  69.00-120.00   62
 37  \w     54.00  79.00   0.50    0.96    --  100.00 -22.00 140.48   50
 38  \w     65.00 100.00   0.50    0.96    --  100.00  10.00  38.89   70
 39  \w     85.00 143.00   0.50    0.96    --  100.00  93.00-150.00  116
 40  \w    -69.00 -36.00   0.50    0.24    --  -38.95 102.00 140.00   66
 41  \w    -42.00 -12.00   0.50    0.24    --    0.00 120.00 -93.84   60
 42  \w    -30.00  -4.00   0.50    0.24    --   16.00 117.00  30.13   52
 43  \w    -12.00  13.00   0.50    0.24    --   24.00 101.00 -90.69   50
 44  \w    -13.00  12.00   0.50    0.24    --   24.00 102.00 128.18   50
 45  \w     -5.00  20.00   0.50    0.24    --   28.00  92.00  10.01   50
 46  \w      1.00  26.00   0.50    0.24    --   32.00  89.00 -59.34   50
 47  \w      1.00  26.00   0.50    0.24    --   32.00  88.00-137.69   50
 48  \w      1.00  26.00   0.50    0.24    --   32.00  88.00 179.86   50
 49  \w      7.00  32.00   0.50    0.24    --   36.00  83.00-106.42   50
 50  \w      7.00  32.00   0.50    0.24    --   36.00  83.00 109.26   50
 51  \w    -12.00  13.00   0.50    0.24    --  -38.95 102.00 140.00   50
 52  \w     12.00  37.00   0.50    0.24    --   40.00  80.00 -84.64   50
 53  \w     12.00  37.00   0.50    0.24    --   40.00  80.00  47.48   50
 54  \w     12.00  37.00   0.50    0.24    --   40.00  80.00  88.69   50
 55  \w     16.00  41.00   0.50    0.24    --   44.00  81.00 134.20   50
 56  \w     16.00  41.00   0.50    0.24    --   44.00  82.00  11.24   50
 57  \w     16.00  41.00   0.50    0.24    --   44.00  81.00 -33.86   50
 58  \w     16.00  41.00   0.50    0.24    --   44.00  80.00 -79.07   50
 59  \w     16.00  41.00   0.50    0.24    --   44.00  81.00-161.15   50
 60  \w     16.00  41.00   0.50    0.24    --   44.00  82.00 159.59   50
 61  \w     30.00  58.00   0.50    0.24    --   48.00  72.00 158.55   56
 62  \w     23.00  52.00   0.50    0.24    --   48.00  73.00 101.77   58
 63  \w     27.00  60.00   0.50    0.24    --   52.00  73.00 -82.47   66
 64  \w     26.00  52.00   0.50    0.24    --   52.00  74.00  38.85   52
 65  \w     46.00  71.00   0.50    0.24    --   60.00  65.00  37.55   50
 66  \w     37.00  70.00   0.50    0.24    --   60.00  67.00-150.45   66
 67  \w     37.00  89.00   0.50    0.24    --   60.00  73.00 175.83  104
 68  \w     45.00 101.00   0.50    0.24    --   60.00  72.00 121.44  112
 69  \w     71.00  97.00   0.50    0.24    --   60.00  67.00-150.45   52
 70  \w     39.00 103.00   0.50    0.24    --   64.00  72.00-133.72  128
 71  \w     39.00  64.00   0.50    0.24    --   64.00  73.00 -49.05   50
 72  \w    100.00 127.00   0.50    0.24    --   64.00  73.00 -49.05   54
 73  \w     86.00 134.00   0.50    0.24    --   68.00  67.00  57.28   96
 74  \w     44.00  79.00   0.50    0.24    --   68.00  67.00  57.28   70
 75  \w     45.00  76.00   0.50    0.24    --   68.00  74.00  -6.89   62
 76  \w     48.00  79.00   0.50    0.96    --   72.00  67.00 -92.04   62
 77  \w     47.00  73.00   0.50    0.96    --   72.00  70.00 101.63   52
 78  \w     47.00  72.00   0.50    0.96    --   72.00  71.00 -15.66   50
 79  \w    107.00 137.00   0.50    0.96    --   76.00  73.00 131.42   60
 80  \w     53.00  80.00   0.50    0.96    --   76.00  65.00 -83.86   54
 81  \w     51.00  79.00   0.50    0.96    --   76.00  70.00 -50.82   56
 82  \w     55.00  91.00   0.50    0.96    --   76.00  56.00-102.26   72
 83  \w     58.00  90.00   0.50    0.96    --   76.00  57.00  31.97   64
 84  \w     53.00 113.00   0.50    0.96    --   76.00  69.00 114.32  120
 85  \w     55.00 104.00   0.50    0.96    --   76.00  73.00 131.42   98
 86  \w     59.00 143.00   0.50    0.96    --   80.00  57.00-170.36  168
 87  \w     63.00  92.00   0.50    0.96    --   84.00  56.00-120.86   58
 88  \w     62.00  98.00   0.50    0.96    --   84.00  70.00  -7.76   72
 89  \w     96.00 123.00   0.50    0.96    --   88.00  70.00 -67.93   54
 90  \w     63.00  88.00   0.50    0.96    --   88.00  70.00 -67.93   50
 91  \w     83.00 132.00   0.50    0.96    --  100.00  77.00 -30.00   98
 92  \w     76.00 129.00   0.50    0.96    --  100.00  69.00 120.00  106
 93  \w     61.00 108.00   0.50    0.96    --  100.00-111.00  60.00   94
 94  \w     48.00  97.00   0.50    0.96    --  100.00 178.00   0.00   98
 95  \w    127.00 153.00   0.50    0.96    --  100.00  69.00 -30.00   52
 96  \w     91.00 117.00   0.50    0.96    --  100.00 -77.00  60.00   52
 97  \w    118.00 144.00   0.50    0.96    --  100.00 178.00   0.00   52
 98  \w     76.00 107.00   0.50    0.96    --  100.00  69.00  30.00   62
 99  \w     77.00 102.00   0.50    0.96    --  100.00  69.00 -30.00   50
100  \w     45.00  71.00   0.50    0.96    --  100.00 -77.00  60.00   52
101  \w     85.00 151.00   0.50    0.96    --  100.00  77.00  90.00  132
102  \w     87.00 147.00   0.50    0.96    --  100.00  77.00 -90.00  120
103  \w     69.00 102.00   0.50    0.96    --  100.00 -93.00 120.00   66
104  \w     65.00  91.00   0.50    0.96    --  100.00 -15.00   0.00   52
105  \w     66.00  94.00   0.50    0.96    --  100.00-133.00  30.00   56
106  \w     27.00  52.00   0.50    0.96    --  100.00 -93.00 120.00   50
107  \w     37.00  63.00   0.50    0.96    --  100.00-133.00  30.00   52
108  \w    131.00 157.00   0.50    0.96    --  100.00  37.00 -30.00   52
109  \w     94.00 119.00   0.50    0.96    --  100.00  37.00 -30.00   50
110  \w    126.00 154.00   0.50    0.96    --  100.00  69.00 150.00   56
111  \w     78.00 104.00   0.50    0.96    --  100.00  61.00  60.00   52
112  \w     83.00 115.00   0.50    0.96    --  100.00  77.00 -60.00   64
113  \w    132.00 157.00   0.50    0.96    --  100.00  69.00 -60.00   50
114  \w     78.00 104.00   0.50    0.96    --  100.00  69.00 150.00   52
115  \w     87.00 113.00   0.50    0.96    --  100.00 -37.00 -30.00   52
116  \w     36.00  66.00   0.50    0.96    --  100.00 -37.00 -30.00   60
117  \w     79.00 105.00   0.50    0.96    --  100.00  61.00  90.00   52
118  \w     57.00 108.00   0.50    0.96    --  100.00 -30.00-120.00  102
119  \w     81.00 109.00   0.50    0.96    --  100.00 -45.00-180.00   56
120  \w     37.00  68.00   0.50    0.96    --  100.00 -45.00-180.00   62
121  \w     76.00 132.00   0.50    0.96    --  100.00  69.00-150.00  112
122  \w     76.00 139.00   0.50    0.96    --  100.00  69.00   0.00  126
123  \w     80.00 108.00   0.50    0.96    --  100.00-111.00 -30.00   56
124  \w     31.00  64.00   0.50    0.96    --  100.00-111.00 -30.00   66
125  \w     81.00 155.00   0.50    0.96    --  100.00  53.00  60.00  148
126  \w     80.00 106.00   0.50    0.96    --  100.00  53.00-180.00   52
127  \w     93.00 118.00   0.50    0.96    --  100.00-133.00 -30.00   50
128  \w     58.00 104.00   0.50    0.96    --  100.00-111.00  30.00   92
129  \w     38.00  85.00   0.50    0.96    --  100.00-133.00 -30.00   94
130  \w     77.00 102.00   0.50    0.96    --  100.00  69.00 -60.00   50
131  \w     77.00 104.00   0.50    0.96    --  100.00  69.00-120.00   54
132  \w     83.00 108.00   0.50    0.96    --  100.00-111.00-150.00   50
133  \w     37.00  63.00   0.50    0.96    --  100.00-111.00-150.00   52
134  \w    121.00 148.00   0.50    0.96    --  100.00  65.00  12.50   54
135  \w    120.00 157.00   0.50    0.96    --  100.00  69.00-180.00   74
136  \w     77.00 103.00   0.50    0.96    --  100.00  65.00  12.50   52
137  \w     76.00 108.00   0.50    0.96    --  100.00  69.00-180.00   64
138  \w     80.00 129.00   0.50    0.96    --  100.00  53.00-150.00   98
139  \w    113.00 138.00   0.50    0.96    --  100.00  61.00 150.00   50
140  \w     26.00  52.00   0.50    0.96    --  100.00 -15.00   0.00   52
141  \w     78.00 104.00   0.50    0.96    --  100.00  61.00 150.00   52
142  \w    104.00 129.00   0.50    0.96    --  100.00 -15.00   0.00   50
143  \w    113.00 154.00   0.50    0.96    --  100.00  61.00  30.00   82
144  \w    124.00 149.00   0.50    0.96    --  100.00  53.00  90.00   50
145  \w     80.00 106.00   0.50    0.96    --  100.00  53.00  90.00   52
146  \w     78.00 104.00   0.50    0.96    --  100.00  61.00  30.00   52
147  \w     45.00 108.00   0.50    0.96    --  100.00-111.00 120.00  126
;
_diffrn_measurement_device 'four-circle diffractometer'
_diffrn_measurement_device_type 'SuperNova, Single source at offset/far, HyPix3000'
_diffrn_measurement_method '\w scans'
_diffrn_orient_matrix_type 'CrysAlisPro convention (1999,Acta A55,543-557)'
_diffrn_orient_matrix_UB_11 -0.0997903000
_diffrn_orient_matrix_UB_12 0.0018289000
_diffrn_orient_matrix_UB_13 0.1203842000
_diffrn_orient_matrix_UB_21 -0.0178432000
_diffrn_orient_matrix_UB_22 0.0937654000
_diffrn_orient_matrix_UB_23 -0.0535830000
_diffrn_orient_matrix_UB_31 -0.0653326000
_diffrn_orient_matrix_UB_32 -0.0284133000
_diffrn_orient_matrix_UB_33 -0.1692589000
_diffrn_radiation_monochromator mirror
_diffrn_radiation_probe x-ray
_diffrn_radiation_type CuK\a
_diffrn_radiation_wavelength 1.54184
_diffrn_reflns_av_R_equivalents 0.0749
_diffrn_reflns_av_unetI/netI 0.0223
_diffrn_reflns_Laue_measured_fraction_full 1.000
_diffrn_reflns_Laue_measured_fraction_max 1.000
_diffrn_reflns_limit_h_max 15
_diffrn_reflns_limit_h_min -15
_diffrn_reflns_limit_k_max 8
_diffrn_reflns_limit_k_min -8
_diffrn_reflns_limit_l_max 19
_diffrn_reflns_limit_l_min -19
_diffrn_reflns_number 25810
_diffrn_reflns_point_group_measured_fraction_full 1.000
_diffrn_reflns_point_group_measured_fraction_max 1.000
_diffrn_reflns_theta_full 67.684
_diffrn_reflns_theta_max 69.979
_diffrn_reflns_theta_min 4.460
_diffrn_source 'micro-focus sealed X-ray tube'
_diffrn_source_type 'SuperNova (Cu) X-ray Source'
_exptl_absorpt_coefficient_mu 34.066
_exptl_absorpt_correction_T_max 1.00000
_exptl_absorpt_correction_T_min 0.48240
_exptl_absorpt_correction_type multi-scan
_exptl_absorpt_process_details
;
CrysAlisPro 1.171.40.71a (Rigaku Oxford Diffraction, 2020)
Empirical absorption correction using spherical harmonics,
 implemented in SCALE3 ABSPACK scaling algorithm.
;
_exptl_crystal_colour 'clear colourless'
_exptl_crystal_colour_lustre clear
_exptl_crystal_colour_primary colourless
_exptl_crystal_density_diffrn 2.027
_exptl_crystal_description prism
_exptl_crystal_F_000 824
_exptl_crystal_size_max 0.2
_exptl_crystal_size_mid 0.15
_exptl_crystal_size_min 0.15
_refine_diff_density_max 1.530
_refine_diff_density_min -0.707
_refine_diff_density_rms 0.119
_refine_ls_extinction_method none
_refine_ls_goodness_of_fit_ref 1.062
_refine_ls_hydrogen_treatment constr
_refine_ls_matrix_type full
_refine_ls_number_parameters 93
_refine_ls_number_reflns 1483
_refine_ls_number_restraints 0
_refine_ls_restrained_S_all 1.062
_refine_ls_R_factor_all 0.0222
_refine_ls_R_factor_gt 0.0216
_refine_ls_shift/su_max 0.001
_refine_ls_shift/su_mean 0.000
_refine_ls_structure_factor_coef Fsqd
_refine_ls_weighting_details 'w=1/[\s^2^(Fo^2^)+(0.0280P)^2^+2.3930P] where P=(Fo^2^+2Fc^2^)/3'
_refine_ls_weighting_scheme calc
_refine_ls_wR_factor_gt 0.0530
_refine_ls_wR_factor_ref 0.0535
_reflns_Friedel_coverage 0.000
_reflns_number_gt 1434
_reflns_number_total 1483
_reflns_threshold_expression 'I > 2\s(I)'
_cod_data_source_file d1ob01158h2.cif
_cod_data_source_block '[5]I'
_cod_depositor_comments 'Adding full bibliography for 7158206--7158208.cif.'
_cod_database_code 7158206
_shelx_shelxl_version_number 2014/7
_chemical_oxdiff_formula 'N2 I C16 H10 '
_shelx_space_group_comment
;
The symmetry employed for this shelxl refinement is uniquely defined
by the following loop, which should always be used as a source of
symmetry information in preference to the above space-group names.
They are only intended as comments.
;
_diffrn_oxdiff_ac3_digest_frames
;
01185852d6d990fd45a62bf378ba48738f0003498a1
;
_reflns_odcompleteness_completeness 98.85
_reflns_odcompleteness_iscentric 1
_reflns_odcompleteness_theta 70.93
_olex2_refinement_description
;
1. Fixed Uiso
 At 1.2 times of:
  All C(H) groups
 At 1.5 times of:
  All C(H,H,H) groups
2. Others
 Fixed Sof: H10A(0.5) H10B(0.5) H9A(0.5) H9B(0.5) H9C(0.5) H4A(0.5) H4B(0.5)
 H4C(0.5)
3.a Riding coordinates:
 C10(H10A,H10B,H10C)
3.b Aromatic/amide H refined with riding coordinates:
 C8(H8), C6(H6), C7(H7)
3.c Idealised Me refined as rotating group:
 C9(H9A,H9B,H9C), C4(H4A,H4B,H4C)
;
_olex2_submission_special_instructions 'No special instructions were received'
_oxdiff_exptl_absorpt_empirical_details
;
Empirical correction (ABSPACK) includes:
- Absorption correction using spherical harmonics
- Frame scaling
;
_oxdiff_exptl_absorpt_empirical_full_max 1.800
_oxdiff_exptl_absorpt_empirical_full_min 0.671

loop_
_space_group_symop_operation_xyz
'x, y, z'
'-x+1/2, -y, z+1/2'
'-x, y+1/2, -z'
'x+1/2, -y+1/2, -z+1/2'
'-x, -y, -z'
'x-1/2, y, -z-1/2'
'x, -y-1/2, z'
'-x-1/2, y-1/2, z-1/2'

loop_
_atom_site_label
_atom_site_type_symbol
_atom_site_fract_x
_atom_site_fract_y
_atom_site_fract_z
_atom_site_U_iso_or_equiv
_atom_site_adp_type
_atom_site_occupancy
_atom_site_site_symmetry_order
_atom_site_calc_flag
_atom_site_refinement_flags_posn
_atom_site_refinement_flags_adp
_atom_site_refinement_flags_occupancy
_atom_site_disorder_assembly
_atom_site_disorder_group
I1 I 0.60811(2) 0.7500 0.60327(2) 0.01605(10) Uani 1 2 d S T P . .
I2 I 0.67451(2) 0.7500 0.81120(2) 0.02196(10) Uani 1 2 d S T P . .
N1 N 0.4496(3) 0.7500 0.3666(2) 0.0155(7) Uani 1 2 d S T P . .
N2 N 0.5503(3) 0.7500 0.3366(2) 0.0154(7) Uani 1 2 d S T P . .
C10 C 0.3544(4) 0.7500 0.5041(3) 0.0223(9) Uani 1 2 d S T P . .
H10A H 0.3149 0.8609 0.4926 0.033 Uiso 0.5 1 d R . . A -1
H10B H 0.3129 0.6428 0.4902 0.033 Uiso 0.5 1 d R . . A -1
H10C H 0.3726 0.7500 0.5633 0.033 Uiso 0.5 1 d RS T P A -1
C1 C 0.5559(3) 0.7500 0.4766(2) 0.0144(8) Uani 1 2 d S T P . .
C3 C 0.4513(3) 0.7500 0.4520(2) 0.0143(8) Uani 1 2 d S T P . .
C9 C 0.3602(3) 0.7500 0.3085(3) 0.0177(8) Uani 1 2 d S T P . .
H9A H 0.3688 0.6502 0.2665 0.027 Uiso 0.5 1 calc GR . . B -1
H9B H 0.3564 0.8702 0.2791 0.027 Uiso 0.5 1 calc GR . . B -1
H9C H 0.2956 0.7296 0.3408 0.027 Uiso 0.5 1 calc GR . . B -1
C2 C 0.6172(3) 0.7500 0.4032(2) 0.0157(8) Uani 1 2 d S T P . .
C5 C 0.5709(3) 0.7500 0.2460(2) 0.0199(9) Uani 1 2 d S T P . .
C4 C 0.7325(3) 0.7500 0.3920(2) 0.0200(9) Uani 1 2 d S T P . .
H4A H 0.7525 0.6503 0.3527 0.030 Uiso 0.5 1 calc GR . . C -1
H4B H 0.7663 0.7295 0.4472 0.030 Uiso 0.5 1 calc GR . . C -1
H4C H 0.7548 0.8702 0.3688 0.030 Uiso 0.5 1 calc GR . . C -1
C8 C 0.5921(4) 0.7500 0.0729(3) 0.0468(18) Uani 1 2 d S T P . .
H8 H 0.5982 0.7500 0.0127 0.056 Uiso 1 2 calc RS T P . .
C6 C 0.5769(3) 0.9188(6) 0.2044(2) 0.0347(8) Uani 1 1 d . . . . .
H6 H 0.5738 1.0329 0.2349 0.042 Uiso 1 1 calc R . . . .
C7 C 0.5878(3) 0.9163(8) 0.1162(2) 0.0488(12) Uani 1 1 d . . . . .
H7 H 0.5923 1.0303 0.0857 0.059 Uiso 1 1 calc R . . . .

loop_
_atom_site_aniso_label
_atom_site_aniso_U_11
_atom_site_aniso_U_22
_atom_site_aniso_U_33
_atom_site_aniso_U_23
_atom_site_aniso_U_13
_atom_site_aniso_U_12
I1 0.02279(15) 0.01557(16) 0.00979(14) 0.000 -0.00179(8) 0.000
I2 0.03350(17) 0.01899(16) 0.01339(15) 0.000 -0.00871(10) 0.000
N1 0.0175(16) 0.0171(17) 0.0120(15) 0.000 0.0003(13) 0.000
N2 0.0191(16) 0.0175(17) 0.0097(15) 0.000 0.0010(13) 0.000
C10 0.024(2) 0.021(2) 0.022(2) 0.000 0.0036(17) 0.000
C1 0.0218(19) 0.014(2) 0.0073(17) 0.000 0.0015(14) 0.000
C3 0.0227(19) 0.0120(19) 0.0083(17) 0.000 0.0013(14) 0.000
C9 0.021(2) 0.019(2) 0.0132(19) 0.000 -0.0042(15) 0.000
C2 0.023(2) 0.012(2) 0.0116(19) 0.000 -0.0029(14) 0.000
C5 0.018(2) 0.031(2) 0.0106(19) 0.000 0.0012(15) 0.000
C4 0.023(2) 0.024(2) 0.0134(19) 0.000 0.0001(15) 0.000
C8 0.023(2) 0.109(6) 0.009(2) 0.000 0.0036(18) 0.000
C6 0.0393(19) 0.040(2) 0.0248(17) 0.0118(15) 0.0093(14) 0.0122(16)
C7 0.045(2) 0.076(4) 0.0253(18) 0.027(2) 0.0102(16) 0.023(2)

loop_
_atom_type_symbol
_atom_type_description
_atom_type_scat_dispersion_real
_atom_type_scat_dispersion_imag
_atom_type_scat_source
C C 0.0181 0.0091 'International Tables Vol C Tables 4.2.6.8 and 6.1.1.4'
H H 0.0000 0.0000 'International Tables Vol C Tables 4.2.6.8 and 6.1.1.4'
I I -0.3257 6.8362 'International Tables Vol C Tables 4.2.6.8 and 6.1.1.4'
N N 0.0311 0.0180 'International Tables Vol C Tables 4.2.6.8 and 6.1.1.4'

loop_
_geom_angle_atom_site_label_1
_geom_angle_atom_site_label_2
_geom_angle_atom_site_label_3
_geom_angle
_geom_angle_site_symmetry_1
_geom_angle_site_symmetry_3
_geom_angle_publ_flag
N2 N1 C9 121.2(3) . . ?
C3 N1 N2 109.2(3) . . ?
C3 N1 C9 129.6(3) . . ?
N1 N2 C5 120.6(3) . . ?
C2 N2 N1 109.1(3) . . ?
C2 N2 C5 130.3(3) . . ?
H10A C10 H10B 109.5 . . ?
H10A C10 H10C 108.1 . . ?
H10B C10 H10C 110.8 . . ?
C3 C10 H10A 109.5 . . ?
C3 C10 H10B 109.5 . . ?
C3 C10 H10C 109.4 . . ?
C3 C1 I1 124.6(3) . . ?
C3 C1 C2 108.1(3) . . ?
C2 C1 I1 127.3(3) . . ?
N1 C3 C10 122.5(4) . . ?
N1 C3 C1 107.0(3) . . ?
C1 C3 C10 130.4(4) . . ?
N1 C9 H9A 109.5 . . ?
N1 C9 H9B 109.5 . . ?
N1 C9 H9C 109.5 . . ?
H9A C9 H9B 109.5 . . ?
H9A C9 H9C 109.5 . . ?
H9B C9 H9C 109.5 . . ?
N2 C2 C1 106.6(3) . . ?
N2 C2 C4 122.4(3) . . ?
C1 C2 C4 131.0(4) . . ?
C6 C5 N2 118.4(2) . . ?
C6 C5 N2 118.4(2) 7_575 . ?
C6 C5 C6 123.0(4) 7_575 . ?
C2 C4 H4A 109.5 . . ?
C2 C4 H4B 109.5 . . ?
C2 C4 H4C 109.5 . . ?
H4A C4 H4B 109.5 . . ?
H4A C4 H4C 109.5 . . ?
H4B C4 H4C 109.5 . . ?
C7 C8 H8 119.8 . . ?
C7 C8 H8 119.8 7_575 . ?
C7 C8 C7 120.5(5) . 7_575 ?
C5 C6 H6 121.1 . . ?
C5 C6 C7 117.8(4) . . ?
C7 C6 H6 121.1 . . ?
C8 C7 C6 120.5(4) . . ?
C8 C7 H7 119.8 . . ?
C6 C7 H7 119.8 . . ?

loop_
_geom_bond_atom_site_label_1
_geom_bond_atom_site_label_2
_geom_bond_distance
_geom_bond_site_symmetry_2
_geom_bond_publ_flag
I1 C1 2.100(4) . ?
N1 N2 1.370(5) . ?
N1 C3 1.344(5) . ?
N1 C9 1.462(5) . ?
N2 C2 1.352(5) . ?
N2 C5 1.448(5) . ?
C10 H10A 0.9601 . ?
C10 H10B 0.9601 . ?
C10 H10C 0.9594 . ?
C10 C3 1.485(6) . ?
C1 C3 1.391(6) . ?
C1 C2 1.394(5) . ?
C9 H9A 0.9800 . ?
C9 H9B 0.9800 . ?
C9 H9C 0.9800 . ?
C2 C4 1.483(6) . ?
C5 C6 1.380(4) . ?
C5 C6 1.380(4) 7_575 ?
C4 H4A 0.9800 . ?
C4 H4B 0.9800 . ?
C4 H4C 0.9800 . ?
C8 H8 0.9500 . ?
C8 C7 1.376(6) 7_575 ?
C8 C7 1.376(6) . ?
C6 H6 0.9500 . ?
C6 C7 1.394(5) . ?
C7 H7 0.9500 . ?
